data_7047129
loop_
_publ_author_name
'Icsel, Ceyda'
'Yilmaz, Veysel T.'
'Ayg\"un, Muhittin'
'Cevatemre, Buse'
'Alper, Pinar'
'Ulukaya, Engin'

_publ_section_title
;
 Palladium(II) and platinum(II) saccharinate complexes with
 bis(diphenylphosphino)methane/ethane: synthesis, S-phase arrest and
 ROS-mediated apoptosis in human colon cancer cells
;
_journal_name_full 'Dalton Transactions'
_journal_paper_doi 10.1039/C8DT02389A
_journal_year 2018
_chemical_formula_moiety 'C39 H30 N2 O6 P2 Pt S2, C2 H6 O S'
_chemical_formula_sum 'C41 H36 N2 O7 P2 Pt S3'
_chemical_formula_weight 1021.93
_space_group_crystal_system tetragonal
_space_group_IT_number 88
_space_group_name_Hall '-I 4ad'
_space_group_name_H-M_alt 'I 41/a'
_symmetry_space_group_name_Hall '-I 4ad'
_symmetry_space_group_name_H-M 'I 41/a :2'
_atom_sites_solution_hydrogens geom
_atom_sites_solution_primary dual
_audit_creation_date 2018-04-12
_audit_creation_method
;
Olex2 1.2
(compiled 2018.04.03 svn.r3497 for OlexSys, GUI svn.r5486)
;
_audit_update_record
;
2018-06-06 deposited with the CCDC.
2018-07-24 downloaded from the CCDC.
;
_cell_angle_alpha 90
_cell_angle_beta 90
_cell_angle_gamma 90
_cell_formula_units_Z 16
_cell_length_a 37.9658(17)
_cell_length_b 37.9658(17)
_cell_length_c 12.1250(9)
_cell_measurement_reflns_used 917
_cell_measurement_temperature 293(2)
_cell_measurement_theta_max 19.7190
_cell_measurement_theta_min 3.4420
_cell_volume 17477.0(17)
_computing_cell_refinement 'CrysAlisPro 1.171.38.46 (Rigaku OD, 2015)'
_computing_data_collection 'CrysAlisPro 1.171.38.46 (Rigaku OD, 2015)'
_computing_data_reduction 'CrysAlisPro 1.171.38.46 (Rigaku OD, 2015)'
_computing_molecular_graphics 'Olex2 (Dolomanov et al., 2009)'
_computing_publication_material 'Olex2 (Dolomanov et al., 2009)'
_computing_structure_refinement 'ShelXL (Sheldrick, 2015)'
_computing_structure_solution 'ShelXT (Sheldrick, 2015)'
_diffrn_ambient_temperature 293(2)
_diffrn_detector 'CCD plate'
_diffrn_detector_area_resol_mean 8.0667
_diffrn_detector_type Eos
_diffrn_measured_fraction_theta_full 0.995
_diffrn_measured_fraction_theta_max 0.995
_diffrn_measurement_details
;
List of Runs (angles in degrees, time in seconds):

  # Type    Start    End  Width  t~exp~   \w     \q     \k     \f   Frames
#--------------------------------------------------------------------------
  1  \w    -52.00  52.00   1.00  149.54    --   19.91 -77.00-150.00  104
;
_diffrn_measurement_device 'four-circle diffractometer'
_diffrn_measurement_device_type 'Xcalibur, Eos'
_diffrn_measurement_method '\w scans'
_diffrn_orient_matrix_type 'CrysAlisPro convention (1999,Acta A55,543-557)'
_diffrn_orient_matrix_UB_11 -0.0135123000
_diffrn_orient_matrix_UB_12 0.0128891000
_diffrn_orient_matrix_UB_13 -0.0024738000
_diffrn_orient_matrix_UB_21 0.0126350000
_diffrn_orient_matrix_UB_22 0.0134091000
_diffrn_orient_matrix_UB_23 0.0095584000
_diffrn_orient_matrix_UB_31 0.0026735000
_diffrn_orient_matrix_UB_32 0.0016981000
_diffrn_orient_matrix_UB_33 -0.0576504000
_diffrn_radiation_monochromator graphite
_diffrn_radiation_probe x-ray
_diffrn_radiation_type MoK\a
_diffrn_radiation_wavelength 0.71073
_diffrn_reflns_av_R_equivalents 0.1172
_diffrn_reflns_av_unetI/netI 0.2482
_diffrn_reflns_Laue_measured_fraction_full 0.995
_diffrn_reflns_Laue_measured_fraction_max 0.995
_diffrn_reflns_limit_h_max 44
_diffrn_reflns_limit_h_min -24
_diffrn_reflns_limit_k_max 20
_diffrn_reflns_limit_k_min -45
_diffrn_reflns_limit_l_max 7
_diffrn_reflns_limit_l_min -14
_diffrn_reflns_number 14104
_diffrn_reflns_point_group_measured_fraction_full 0.995
_diffrn_reflns_point_group_measured_fraction_max 0.995
_diffrn_reflns_theta_full 25.012
_diffrn_reflns_theta_max 25.012
_diffrn_reflns_theta_min 3.166
_diffrn_source 'fine-focus sealed X-ray tube'
_diffrn_source_type 'Enhance (Mo) X-ray Source'
_exptl_absorpt_coefficient_mu 3.477
_exptl_absorpt_correction_T_max 0.686
_exptl_absorpt_correction_T_min 0.454
_exptl_absorpt_correction_type analytical
_exptl_absorpt_process_details
;
CrysAlisPro 1.171.38.46 (Rigaku Oxford Diffraction, 2015)
Analytical numeric absorption correction using a multifaceted crystal
            model based on expressions derived by R.C. Clark & J.S. Reid.
(Clark, R. C. & Reid, J. S. (1995). Acta Cryst. A51, 887-897)
Empirical absorption correction using spherical harmonics,
 implemented in SCALE3 ABSPACK scaling algorithm.
;
_exptl_crystal_colour colourless
_exptl_crystal_colour_primary colourless
_exptl_crystal_density_diffrn 1.554
_exptl_crystal_description prism
_exptl_crystal_F_000 8128
_exptl_crystal_size_max 0.173
_exptl_crystal_size_mid 0.071
_exptl_crystal_size_min 0.066
_refine_diff_density_max 1.778
_refine_diff_density_min -0.999
_refine_diff_density_rms 0.167
_refine_ls_extinction_method none
_refine_ls_goodness_of_fit_ref 0.950
_refine_ls_hydrogen_treatment constr
_refine_ls_matrix_type full
_refine_ls_number_parameters 333
_refine_ls_number_reflns 7687
_refine_ls_number_restraints 74
_refine_ls_restrained_S_all 0.952
_refine_ls_R_factor_all 0.2173
_refine_ls_R_factor_gt 0.0859
_refine_ls_shift/su_max 0.001
_refine_ls_shift/su_mean 0.000
_refine_ls_structure_factor_coef Fsqd
_refine_ls_weighting_details 'w=1/[\s^2^(Fo^2^)+(0.0736P)^2^] where P=(Fo^2^+2Fc^2^)/3'
_refine_ls_weighting_scheme calc
_refine_ls_wR_factor_gt 0.1626
_refine_ls_wR_factor_ref 0.2193
_reflns_Friedel_coverage 0.000
_reflns_number_gt 3088
_reflns_number_total 7687
_reflns_threshold_expression 'I > 2\s(I)'
_cod_data_source_file c8dt02389a2.cif
_cod_data_source_block Compound_II
_cod_original_cell_volume 17477(2)
_cod_database_code 7047129
_shelx_shelxl_version_number 2018/3
_chemical_oxdiff_formula 'C39 H30 N2 O6 P2 Pt S2 '
_shelx_space_group_comment
;
The symmetry employed for this shelxl refinement is uniquely defined
by the following loop, which should always be used as a source of
symmetry information in preference to the above space-group names.
They are only intended as comments.
;
_reflns_odcompleteness_completeness 99.39
_reflns_odcompleteness_iscentric 1
_reflns_odcompleteness_theta 24.97
_olex2_refinement_description
;
1. Fixed Uiso
 At 1.2 times of:
  All C(H) groups, All C(H,H) groups
 At 1.5 times of:
  All C(H,H,H) groups
2. Restrained distances
 C16-C17
 1.39 with sigma of 0.01
 C14-C19
 1.39 with sigma of 0.01
 C15-C14
 1.39 with sigma of 0.01
 C9-C10
 1.39 with sigma of 0.02
 C23-C24
 1.39 with sigma of 0.02
 C23-C22
 1.39 with sigma of 0.02
 C7-C2
 1.39 with sigma of 0.02
 C4-C5
 1.39 with sigma of 0.02
 C5-C6
 1.39 with sigma of 0.02
 C11-C12
 1.39 with sigma of 0.02
 C10-C11
 1.39 with sigma of 0.02
 C34-C39
 1.39 with sigma of 0.02
 C36-C37
 1.39 with sigma of 0.02
 C35-C34
 1.39 with sigma of 0.02
 O4-C26 \\sim O1-C33
 with sigma of 0.02
 C8-C13 \\sim C13-C12 \\sim C12-C11 \\sim C11-C10 \\sim C9-C10 \\sim C9-C8
 with sigma of 0.02
 C2-C3 \\sim C4-C5 \\sim C6-C7
 with sigma of 0.02
 C20-C21 \\sim C22-C23 \\sim C24-C25
 with sigma of 0.02
 C34-C35 \\sim C36-C37 \\sim C38-C39
 with sigma of 0.02
3. Uiso/Uaniso restraints and constraints
Uanis(C8) = Uanis(C13) = Uanis(C12) = Uanis(C11) = Uanis(C10) = Uanis(C9)
Uanis(C33) = Uanis(C34) = Uanis(C35) = Uanis(C36) = Uanis(C37) = Uanis(C38) =
Uanis(C39)
Uanis(C14) = Uanis(C15) = Uanis(C16) = Uanis(C17) = Uanis(C18) = Uanis(C19)
Uanis(C2) = Uanis(C7) = Uanis(C6) = Uanis(C5) = Uanis(C4) = Uanis(C3)
Uanis(O1) = Uanis(O2) = Uanis(O3)
Uanis(C20) = Uanis(C25) = Uanis(C24) = Uanis(C23) = Uanis(C22) = Uanis(C21)
Uanis(N1) = Uanis(N2)
4. Rigid body (RIGU) restrains
 N1, S1, C39, O3, O2
 with sigma for 1-2 distances of 0.004 and sigma for 1-3 distances of 0.004
 S1, O3
 with sigma for 1-2 distances of 0.001 and sigma for 1-3 distances of 0.01
 S1, C39
 with sigma for 1-2 distances of 0.001 and sigma for 1-3 distances of 0.01
 S1, O2
 with sigma for 1-2 distances of 0.001 and sigma for 1-3 distances of 0.01
 S1, N1
 with sigma for 1-2 distances of 0.001 and sigma for 1-3 distances of 0.01
 S2, O6
 with sigma for 1-2 distances of 0.001 and sigma for 1-3 distances of 0.01
 P2, C14
 with sigma for 1-2 distances of 0.001 and sigma for 1-3 distances of 0.01
 P1, C8
 with sigma for 1-2 distances of 0.001 and sigma for 1-3 distances of 0.01
 O1, C33
 with sigma for 1-2 distances of 0.004 and sigma for 1-3 distances of 0.004
5.a Secondary CH2 refined with riding coordinates:
 C1(H1A,H1B)
5.b Aromatic/amide H refined with riding coordinates:
 C3(H3), C4(H4), C5(H5), C6(H6), C7(H7), C9(H9), C10(H10), C11(H11), C12(H12),
 C13(H13), C15(H15), C16(H16), C17(H17), C18(H18), C19(H19), C21(H21), C22(H22),
  C23(H23), C24(H24), C25(H25), C28(H28), C29(H29), C30(H30), C31(H31),
 C35(H35), C36(H36), C37(H37), C38(H38)
5.c Idealised Me refined as rotating group:
 C40(H40A,H40B,H40C), C41(H41A,H41B,H41C)
;
_olex2_submission_special_instructions 'No special instructions were received'
_oxdiff_exptl_absorpt_empirical_details
;
Empirical correction (ABSPACK) includes:
- Absorption correction using spherical harmonics
- Frame scaling
;
_oxdiff_exptl_absorpt_empirical_full_max 1.042
_oxdiff_exptl_absorpt_empirical_full_min 0.941

loop_
_space_group_symop_operation_xyz
'x, y, z'
'-x+1/2, -y, z+1/2'
'-y+3/4, x+1/4, z+1/4'
'y+3/4, -x+3/4, z+3/4'
'x+1/2, y+1/2, z+1/2'
'-x+1, -y+1/2, z+1'
'-y+5/4, x+3/4, z+3/4'
'y+5/4, -x+5/4, z+5/4'
'-x, -y, -z'
'x-1/2, y, -z-1/2'
'y-3/4, -x-1/4, -z-1/4'
'-y-3/4, x-3/4, -z-3/4'
'-x+1/2, -y+1/2, -z+1/2'
'x, y+1/2, -z'
'y-1/4, -x+1/4, -z+1/4'
'-y-1/4, x-1/4, -z-1/4'

loop_
_atom_site_label
_atom_site_type_symbol
_atom_site_fract_x
_atom_site_fract_y
_atom_site_fract_z
_atom_site_U_iso_or_equiv
_atom_site_adp_type
_atom_site_occupancy
_atom_site_site_symmetry_order
_atom_site_calc_flag
_atom_site_refinement_flags_posn
_atom_site_refinement_flags_adp
Pt1 Pt 0.43082(2) 0.40747(2) 0.62771(6) 0.0408(2) Uani 1 1 d . .
S1 S 0.36888(18) 0.4265(2) 0.7974(6) 0.100(2) Uani 1 1 d . U
S2 S 0.43019(15) 0.33146(13) 0.7476(4) 0.0587(14) Uani 1 1 d . U
P1 P 0.42754(13) 0.44529(13) 0.4857(4) 0.0512(14) Uani 1 1 d . U
P2 P 0.48534(12) 0.41513(12) 0.5629(4) 0.0456(13) Uani 1 1 d . U
O1 O 0.3512(4) 0.3755(5) 0.5528(13) 0.116(3) Uani 1 1 d D U
O2 O 0.3859(4) 0.4139(5) 0.8897(14) 0.116(3) Uani 1 1 d . U
O3 O 0.3734(4) 0.4655(5) 0.7842(13) 0.116(3) Uani 1 1 d . U
O4 O 0.4691(3) 0.4102(3) 0.8797(11) 0.071(4) Uani 1 1 d D .
O5 O 0.4498(4) 0.3135(4) 0.6668(10) 0.096(5) Uani 1 1 d . .
O6 O 0.3924(3) 0.3281(3) 0.7367(12) 0.081(4) Uani 1 1 d . U
N1 N 0.3785(4) 0.4082(3) 0.6806(11) 0.046(3) Uani 1 1 d . U
N2 N 0.4417(3) 0.3721(4) 0.7556(11) 0.046(3) Uani 1 1 d . .
C1 C 0.4748(5) 0.4558(4) 0.4910(13) 0.054(5) Uani 1 1 d . .
H1A H 0.485638 0.457392 0.418686 0.064 Uiso 1 1 calc R .
H1B H 0.480006 0.476729 0.534064 0.064 Uiso 1 1 calc R .
C2 C 0.4188(6) 0.4259(5) 0.3532(15) 0.077(3) Uani 1 1 d D .
C3 C 0.4296(5) 0.4424(5) 0.2589(14) 0.077(3) Uani 1 1 d D .
H3 H 0.442872 0.462975 0.263281 0.093 Uiso 1 1 calc R .
C4 C 0.4207(5) 0.4286(5) 0.1564(16) 0.077(3) Uani 1 1 d D .
H4 H 0.426295 0.441233 0.093131 0.093 Uiso 1 1 calc R .
C5 C 0.4040(5) 0.3967(4) 0.1461(15) 0.077(3) Uani 1 1 d D .
H5 H 0.398721 0.387101 0.077435 0.093 Uiso 1 1 calc R .
C6 C 0.3954(5) 0.3795(5) 0.2427(13) 0.077(3) Uani 1 1 d D .
H6 H 0.384701 0.357501 0.238788 0.093 Uiso 1 1 calc R .
C7 C 0.4022(5) 0.3939(5) 0.3442(14) 0.077(3) Uani 1 1 d D .
H7 H 0.395418 0.381850 0.407612 0.093 Uiso 1 1 calc R .
C8 C 0.4016(7) 0.4840(6) 0.4967(19) 0.118(4) Uani 1 1 d D U
C9 C 0.3748(6) 0.4920(6) 0.424(2) 0.118(4) Uani 1 1 d D .
H9 H 0.368628 0.475696 0.369942 0.141 Uiso 1 1 calc R .
C10 C 0.3567(7) 0.5239(6) 0.429(2) 0.118(4) Uani 1 1 d D .
H10 H 0.339326 0.529246 0.377607 0.141 Uiso 1 1 calc R .
C11 C 0.3648(6) 0.5474(6) 0.5118(18) 0.118(4) Uani 1 1 d D .
H11 H 0.352723 0.568656 0.517912 0.141 Uiso 1 1 calc R .
C12 C 0.3909(6) 0.5390(6) 0.585(2) 0.118(4) Uani 1 1 d D .
H12 H 0.395959 0.554534 0.641935 0.141 Uiso 1 1 calc R .
C13 C 0.4100(7) 0.5083(6) 0.576(2) 0.118(4) Uani 1 1 d D .
H13 H 0.428589 0.504061 0.624118 0.141 Uiso 1 1 calc R .
C14 C 0.5211(6) 0.4214(5) 0.6538(18) 0.093(3) Uani 1 1 d D U
C15 C 0.5415(5) 0.3934(5) 0.6891(19) 0.093(3) Uani 1 1 d D .
H15 H 0.536287 0.371130 0.661383 0.111 Uiso 1 1 calc R .
C16 C 0.5685(6) 0.3962(5) 0.7612(18) 0.093(3) Uani 1 1 d D .
H16 H 0.581596 0.376567 0.781219 0.111 Uiso 1 1 calc R .
C17 C 0.5762(6) 0.4289(5) 0.8044(19) 0.093(3) Uani 1 1 d D .
H17 H 0.595003 0.431365 0.852885 0.111 Uiso 1 1 calc R .
C18 C 0.5566(6) 0.4576(6) 0.7769(19) 0.093(3) Uani 1 1 d . .
H18 H 0.561056 0.479485 0.808435 0.111 Uiso 1 1 calc R .
C19 C 0.5299(6) 0.4533(5) 0.7006(18) 0.093(3) Uani 1 1 d D .
H19 H 0.517081 0.473087 0.679712 0.111 Uiso 1 1 calc R .
C20 C 0.5020(6) 0.3842(5) 0.4647(18) 0.084(3) Uani 1 1 d D .
C21 C 0.4899(6) 0.3504(5) 0.4588(18) 0.084(3) Uani 1 1 d D .
H21 H 0.472091 0.342865 0.505657 0.101 Uiso 1 1 calc R .
C22 C 0.5044(5) 0.3275(6) 0.3828(17) 0.084(3) Uani 1 1 d D .
H22 H 0.495236 0.304803 0.378285 0.101 Uiso 1 1 calc R .
C23 C 0.5312(5) 0.3364(5) 0.3143(17) 0.084(3) Uani 1 1 d D .
H23 H 0.540499 0.320275 0.264307 0.101 Uiso 1 1 calc R .
C24 C 0.5439(5) 0.3697(5) 0.3217(17) 0.084(3) Uani 1 1 d D .
H24 H 0.562645 0.376363 0.276718 0.101 Uiso 1 1 calc R .
C25 C 0.5301(5) 0.3938(6) 0.3931(16) 0.084(3) Uani 1 1 d D .
H25 H 0.539028 0.416587 0.394956 0.101 Uiso 1 1 calc R .
C26 C 0.4572(4) 0.3820(5) 0.8550(14) 0.044(5) Uani 1 1 d D .
C27 C 0.4601(4) 0.3493(5) 0.9262(16) 0.054(5) Uani 1 1 d . .
C28 C 0.4736(5) 0.3476(6) 1.0299(17) 0.075(7) Uani 1 1 d . .
H28 H 0.482939 0.367515 1.063545 0.090 Uiso 1 1 calc R .
C29 C 0.4730(6) 0.3152(7) 1.0848(19) 0.085(7) Uani 1 1 d . .
H29 H 0.483546 0.312761 1.153595 0.102 Uiso 1 1 calc R .
C30 C 0.4565(6) 0.2868(7) 1.0351(17) 0.088(8) Uani 1 1 d . .
H30 H 0.453259 0.266172 1.075307 0.106 Uiso 1 1 calc R .
C31 C 0.4451(5) 0.2882(5) 0.9324(18) 0.069(6) Uani 1 1 d . .
H31 H 0.437286 0.268099 0.896266 0.083 Uiso 1 1 calc R .
C32 C 0.4453(4) 0.3199(5) 0.8812(15) 0.052(5) Uani 1 1 d . .
C33 C 0.3468(5) 0.3971(5) 0.6181(18) 0.074(2) Uani 1 1 d D U
C34 C 0.3170(4) 0.3995(5) 0.6980(16) 0.074(2) Uani 1 1 d D .
C35 C 0.2831(4) 0.3884(5) 0.6811(17) 0.074(2) Uani 1 1 d D .
H35 H 0.277503 0.376962 0.615674 0.089 Uiso 1 1 calc R .
C36 C 0.2570(5) 0.3938(5) 0.7588(15) 0.074(2) Uani 1 1 d D .
H36 H 0.234366 0.385067 0.748913 0.089 Uiso 1 1 calc R .
C37 C 0.2660(5) 0.4127(5) 0.8508(15) 0.074(2) Uani 1 1 d D .
H37 H 0.248188 0.418471 0.900309 0.089 Uiso 1 1 calc R .
C38 C 0.3004(5) 0.4238(5) 0.8752(17) 0.074(2) Uani 1 1 d D .
H38 H 0.306095 0.436141 0.939025 0.089 Uiso 1 1 calc R .
C39 C 0.3250(5) 0.4148(5) 0.7974(15) 0.074(2) Uani 1 1 d D U
S3 S 0.4814(3) 0.5234(3) 0.8458(9) 0.179(4) Uani 1 1 d . .
O7 O 0.4797(5) 0.5243(5) 0.7265(13) 0.134(7) Uani 1 1 d . .
C40 C 0.4516(7) 0.4928(7) 0.900(2) 0.146(12) Uani 1 1 d . .
H40A H 0.456020 0.489760 0.976927 0.219 Uiso 1 1 calc GR .
H40B H 0.454509 0.470690 0.862347 0.219 Uiso 1 1 calc GR .
H40C H 0.428038 0.501226 0.888887 0.219 Uiso 1 1 calc GR .
C41 C 0.4673(7) 0.5657(7) 0.900(2) 0.168(14) Uani 1 1 d . .
H41A H 0.481790 0.584011 0.870018 0.252 Uiso 1 1 calc GR .
H41B H 0.469357 0.565584 0.978974 0.252 Uiso 1 1 calc GR .
H41C H 0.443157 0.569781 0.879910 0.252 Uiso 1 1 calc GR .

loop_
_atom_site_aniso_label
_atom_site_aniso_U_11
_atom_site_aniso_U_22
_atom_site_aniso_U_33
_atom_site_aniso_U_23
_atom_site_aniso_U_13
_atom_site_aniso_U_12
Pt1 0.0431(5) 0.0429(5) 0.0364(4) 0.0014(4) -0.0009(4) -0.0027(4)
S1 0.091(5) 0.113(6) 0.097(5) -0.009(5) 0.026(4) -0.001(4)
S2 0.079(4) 0.049(3) 0.048(3) 0.000(3) -0.013(3) -0.010(3)
P1 0.056(3) 0.047(3) 0.050(3) -0.002(3) -0.003(3) 0.007(3)
P2 0.045(3) 0.046(3) 0.046(3) -0.001(3) -0.002(3) -0.001(2)
O1 0.102(6) 0.157(8) 0.088(6) -0.018(5) 0.004(5) -0.004(5)
O2 0.102(6) 0.157(8) 0.088(6) -0.018(5) 0.004(5) -0.004(5)
O3 0.102(6) 0.157(8) 0.088(6) -0.018(5) 0.004(5) -0.004(5)
O4 0.089(10) 0.044(8) 0.079(10) -0.003(8) -0.012(9) -0.021(7)
O5 0.173(16) 0.072(11) 0.042(9) -0.015(8) -0.003(10) -0.006(10)
O6 0.048(8) 0.092(11) 0.103(12) 0.007(9) -0.026(6) -0.022(5)
N1 0.052(6) 0.046(6) 0.039(6) 0.010(5) 0.005(5) 0.014(5)
N2 0.052(6) 0.046(6) 0.039(6) 0.010(5) 0.005(5) 0.014(5)
C1 0.084(15) 0.039(11) 0.039(11) -0.004(9) -0.011(11) -0.012(10)
C2 0.104(7) 0.084(7) 0.044(5) -0.006(5) -0.009(6) -0.018(5)
C3 0.104(7) 0.084(7) 0.044(5) -0.006(5) -0.009(6) -0.018(5)
C4 0.104(7) 0.084(7) 0.044(5) -0.006(5) -0.009(6) -0.018(5)
C5 0.104(7) 0.084(7) 0.044(5) -0.006(5) -0.009(6) -0.018(5)
C6 0.104(7) 0.084(7) 0.044(5) -0.006(5) -0.009(6) -0.018(5)
C7 0.104(7) 0.084(7) 0.044(5) -0.006(5) -0.009(6) -0.018(5)
C8 0.147(10) 0.103(8) 0.102(10) -0.015(7) -0.015(7) 0.049(8)
C9 0.147(10) 0.103(8) 0.102(10) -0.015(7) -0.015(7) 0.049(8)
C10 0.147(10) 0.103(8) 0.102(10) -0.015(7) -0.015(7) 0.049(8)
C11 0.147(10) 0.103(8) 0.102(10) -0.015(7) -0.015(7) 0.049(8)
C12 0.147(10) 0.103(8) 0.102(10) -0.015(7) -0.015(7) 0.049(8)
C13 0.147(10) 0.103(8) 0.102(10) -0.015(7) -0.015(7) 0.049(8)
C14 0.092(7) 0.083(8) 0.102(7) 0.001(7) -0.029(6) -0.005(6)
C15 0.092(7) 0.083(8) 0.102(7) 0.001(7) -0.029(6) -0.005(6)
C16 0.092(7) 0.083(8) 0.102(7) 0.001(7) -0.029(6) -0.005(6)
C17 0.092(7) 0.083(8) 0.102(7) 0.001(7) -0.029(6) -0.005(6)
C18 0.092(7) 0.083(8) 0.102(7) 0.001(7) -0.029(6) -0.005(6)
C19 0.092(7) 0.083(8) 0.102(7) 0.001(7) -0.029(6) -0.005(6)
C20 0.082(7) 0.091(7) 0.079(7) -0.024(6) 0.020(5) -0.011(6)
C21 0.082(7) 0.091(7) 0.079(7) -0.024(6) 0.020(5) -0.011(6)
C22 0.082(7) 0.091(7) 0.079(7) -0.024(6) 0.020(5) -0.011(6)
C23 0.082(7) 0.091(7) 0.079(7) -0.024(6) 0.020(5) -0.011(6)
C24 0.082(7) 0.091(7) 0.079(7) -0.024(6) 0.020(5) -0.011(6)
C25 0.082(7) 0.091(7) 0.079(7) -0.024(6) 0.020(5) -0.011(6)
C26 0.035(10) 0.064(13) 0.034(12) 0.014(10) 0.014(9) -0.004(10)
C27 0.032(11) 0.076(15) 0.055(13) 0.021(12) -0.020(10) -0.011(11)
C28 0.080(17) 0.079(17) 0.065(16) 0.016(14) -0.025(13) 0.000(13)
C29 0.075(17) 0.11(2) 0.074(18) 0.000(16) -0.025(14) 0.015(15)
C30 0.10(2) 0.13(2) 0.043(15) 0.023(15) -0.015(14) -0.010(17)
C31 0.071(15) 0.056(14) 0.079(16) 0.022(13) -0.028(13) -0.013(12)
C32 0.037(10) 0.069(13) 0.049(11) 0.024(12) -0.025(10) -0.026(10)
C33 0.051(4) 0.097(6) 0.074(6) -0.002(5) 0.014(4) -0.009(4)
C34 0.051(4) 0.097(6) 0.074(6) -0.002(5) 0.014(4) -0.009(4)
C35 0.051(4) 0.097(6) 0.074(6) -0.002(5) 0.014(4) -0.009(4)
C36 0.051(4) 0.097(6) 0.074(6) -0.002(5) 0.014(4) -0.009(4)
C37 0.051(4) 0.097(6) 0.074(6) -0.002(5) 0.014(4) -0.009(4)
C38 0.051(4) 0.097(6) 0.074(6) -0.002(5) 0.014(4) -0.009(4)
C39 0.051(4) 0.097(6) 0.074(6) -0.002(5) 0.014(4) -0.009(4)
S3 0.248(13) 0.130(8) 0.159(10) 0.008(8) 0.034(9) -0.052(8)
O7 0.181(19) 0.157(18) 0.062(12) 0.046(12) -0.007(13) -0.051(14)
C40 0.14(3) 0.16(3) 0.14(3) 0.07(2) 0.03(2) -0.01(2)
C41 0.19(3) 0.12(3) 0.19(4) 0.05(3) 0.04(3) 0.05(2)

loop_
_atom_type_symbol
_atom_type_description
_atom_type_scat_dispersion_real
_atom_type_scat_dispersion_imag
_atom_type_scat_source
C C 0.0033 0.0016 'International Tables Vol C Tables 4.2.6.8 and 6.1.1.4'
H H 0.0000 0.0000 'International Tables Vol C Tables 4.2.6.8 and 6.1.1.4'
N N 0.0061 0.0033 'International Tables Vol C Tables 4.2.6.8 and 6.1.1.4'
O O 0.0106 0.0060 'International Tables Vol C Tables 4.2.6.8 and 6.1.1.4'
P P 0.1023 0.0942 'International Tables Vol C Tables 4.2.6.8 and 6.1.1.4'
Pt Pt -1.7033 8.3905 'International Tables Vol C Tables 4.2.6.8 and 6.1.1.4'
S S 0.1246 0.1234 'International Tables Vol C Tables 4.2.6.8 and 6.1.1.4'

loop_
_exptl_crystal_face_index_h
_exptl_crystal_face_index_k
_exptl_crystal_face_index_l
_exptl_crystal_face_perp_dist
4 -1 -17 0.0844
1 53 -1 0.0366
0 -53 0 0.0264
-27 -46 0 0.0315
51 17 1 0.0232
-4 1 17 0.0844
-51 -17 1 0.0386
-47 26 0 0.0362
-3 11 -17 0.0823
47 -26 0 0.0346
27 46 1 0.0297

loop_
_geom_angle_atom_site_label_1
_geom_angle_atom_site_label_2
_geom_angle_atom_site_label_3
_geom_angle
P2 Pt1 P1 72.44(18)
N1 Pt1 P1 100.0(4)
N1 Pt1 P2 171.2(4)
N1 Pt1 N2 88.2(5)
N2 Pt1 P1 171.7(4)
N2 Pt1 P2 99.3(4)
O2 S1 O3 112.1(12)
O2 S1 N1 117.0(9)
O2 S1 C39 111.3(11)
O3 S1 N1 107.7(9)
O3 S1 C39 111.4(10)
N1 S1 C39 96.2(9)
O5 S2 O6 114.6(9)
O5 S2 N2 111.3(8)
O5 S2 C32 110.2(9)
O6 S2 N2 111.2(8)
O6 S2 C32 112.5(8)
N2 S2 C32 95.4(8)
C1 P1 Pt1 93.3(5)
C2 P1 Pt1 115.7(6)
C2 P1 C1 107.5(9)
C8 P1 Pt1 120.2(9)
C8 P1 C1 111.1(10)
C8 P1 C2 107.7(10)
C1 P2 Pt1 94.4(6)
C14 P2 Pt1 120.7(8)
C14 P2 C1 110.7(8)
C14 P2 C20 103.4(10)
C20 P2 Pt1 118.4(7)
C20 P2 C1 108.5(9)
S1 N1 Pt1 119.4(8)
C33 N1 Pt1 127.7(11)
C33 N1 S1 112.7(12)
S2 N2 Pt1 121.2(8)
C26 N2 Pt1 123.6(11)
C26 N2 S2 115.2(11)
P1 C1 H1A 113.2
P1 C1 H1B 113.2
P2 C1 P1 92.6(8)
P2 C1 H1A 113.2
P2 C1 H1B 113.2
H1A C1 H1B 110.5
C3 C2 P1 120.3(14)
C3 C2 C7 118.5(18)
C7 C2 P1 121.1(13)
C2 C3 H3 120.0
C2 C3 C4 120.1(19)
C4 C3 H3 120.0
C3 C4 H4 119.1
C5 C4 C3 121.8(19)
C5 C4 H4 119.1
C4 C5 H5 121.7
C4 C5 C6 116.7(18)
C6 C5 H5 121.7
C5 C6 H6 119.0
C7 C6 C5 122.0(19)
C7 C6 H6 119.0
C2 C7 H7 119.7
C6 C7 C2 120.6(19)
C6 C7 H7 119.7
C9 C8 P1 122.9(17)
C13 C8 P1 118.8(18)
C13 C8 C9 118(2)
C8 C9 H9 119.2
C8 C9 C10 122(2)
C10 C9 H9 119.2
C9 C10 H10 120.5
C11 C10 C9 119(2)
C11 C10 H10 120.5
C10 C11 H11 120.6
C12 C11 C10 119(2)
C12 C11 H11 120.6
C11 C12 H12 119.0
C11 C12 C13 122(2)
C13 C12 H12 119.0
C8 C13 C12 120(2)
C8 C13 H13 119.9
C12 C13 H13 119.9
C15 C14 P2 121.3(16)
C19 C14 P2 124.2(16)
C19 C14 C15 114(2)
C14 C15 H15 117.9
C16 C15 C14 124(2)
C16 C15 H15 117.9
C15 C16 H16 120.7
C15 C16 C17 119(2)
C17 C16 H16 120.7
C16 C17 H17 119.6
C18 C17 C16 121(2)
C18 C17 H17 119.6
C17 C18 H18 121.0
C17 C18 C19 118(2)
C19 C18 H18 121.0
C14 C19 C18 124(2)
C14 C19 H19 118.1
C18 C19 H19 118.1
C21 C20 P2 122.3(18)
C21 C20 C25 117(2)
C25 C20 P2 120.1(14)
C20 C21 H21 120.2
C20 C21 C22 120(2)
C22 C21 H21 120.2
C21 C22 H22 118.3
C23 C22 C21 123(2)
C23 C22 H22 118.3
C22 C23 H23 121.4
C22 C23 C24 117(2)
C24 C23 H23 121.4
C23 C24 H24 119.0
C23 C24 C25 122(2)
C25 C24 H24 119.0
C20 C25 H25 119.9
C24 C25 C20 120(2)
C24 C25 H25 119.9
O4 C26 N2 128.0(17)
O4 C26 C27 124.1(17)
N2 C26 C27 107.6(15)
C28 C27 C26 126.4(19)
C28 C27 C32 119.1(19)
C32 C27 C26 114.4(16)
C27 C28 H28 120.8
C27 C28 C29 118(2)
C29 C28 H28 120.8
C28 C29 H29 120.5
C30 C29 C28 119(2)
C30 C29 H29 120.5
C29 C30 H30 119.1
C31 C30 C29 122(2)
C31 C30 H30 119.1
C30 C31 H31 121.0
C30 C31 C32 118(2)
C32 C31 H31 121.0
C27 C32 S2 107.2(14)
C31 C32 S2 129.5(16)
C31 C32 C27 123.1(18)
O1 C33 N1 115.9(18)
O1 C33 C34 127(2)
N1 C33 C34 105.5(16)
C35 C34 C33 126.7(19)
C35 C34 C39 118.1(19)
C39 C34 C33 115.2(16)
C34 C35 H35 119.1
C34 C35 C36 122(2)
C36 C35 H35 119.1
C35 C36 H36 121.5
C37 C36 C35 117.1(19)
C37 C36 H36 121.5
C36 C37 H37 118.0
C36 C37 C38 124.0(19)
C38 C37 H37 118.0
C37 C38 H38 122.7
C39 C38 C37 114.5(19)
C39 C38 H38 122.7
C34 C39 S1 109.0(13)
C38 C39 S1 126.5(16)
C38 C39 C34 123.9(19)
O7 S3 C40 111.0(13)
O7 S3 C41 109.2(14)
C40 S3 C41 105.1(14)
S3 C40 H40A 109.5
S3 C40 H40B 109.5
S3 C40 H40C 109.5
H40A C40 H40B 109.5
H40A C40 H40C 109.5
H40B C40 H40C 109.5
S3 C41 H41A 109.5
S3 C41 H41B 109.5
S3 C41 H41C 109.5
H41A C41 H41B 109.5
H41A C41 H41C 109.5
H41B C41 H41C 109.5

loop_
_geom_bond_atom_site_label_1
_geom_bond_atom_site_label_2
_geom_bond_distance
Pt1 P1 2.246(5)
Pt1 P2 2.233(5)
Pt1 N1 2.086(13)
Pt1 N2 2.092(13)
S1 O2 1.378(16)
S1 O3 1.500(18)
S1 N1 1.620(14)
S1 C39 1.723(19)
S2 O5 1.407(14)
S2 O6 1.446(12)
S2 N2 1.608(14)
S2 C32 1.773(17)
P1 C1 1.841(17)
P1 C2 1.797(18)
P1 C8 1.77(2)
P2 C1 1.818(16)
P2 C14 1.77(2)
P2 C20 1.79(2)
O1 C33 1.151(17)
O4 C26 1.200(16)
N1 C33 1.48(2)
N2 C26 1.392(19)
C1 H1A 0.9700
C1 H1B 0.9700
C2 C3 1.366(16)
C2 C7 1.376(16)
C3 H3 0.9300
C3 C4 1.39(2)
C4 H4 0.9300
C4 C5 1.374(13)
C5 H5 0.9300
C5 C6 1.379(15)
C6 H6 0.9300
C6 C7 1.371(15)
C7 H7 0.9300
C8 C9 1.382(14)
C8 C13 1.371(14)
C9 H9 0.9300
C9 C10 1.394(12)
C10 H10 0.9300
C10 C11 1.377(12)
C11 H11 0.9300
C11 C12 1.366(12)
C12 H12 0.9300
C12 C13 1.377(14)
C13 H13 0.9300
C14 C15 1.384(10)
C14 C19 1.378(10)
C15 H15 0.9300
C15 C16 1.35(2)
C16 H16 0.9300
C16 C17 1.377(10)
C17 H17 0.9300
C17 C18 1.36(3)
C18 H18 0.9300
C18 C19 1.38(2)
C19 H19 0.9300
C20 C21 1.362(16)
C20 C25 1.42(3)
C21 H21 0.9300
C21 C22 1.38(2)
C22 H22 0.9300
C22 C23 1.357(13)
C23 H23 0.9300
C23 C24 1.359(16)
C24 H24 0.9300
C24 C25 1.364(16)
C25 H25 0.9300
C26 C27 1.52(2)
C27 C28 1.36(2)
C27 C32 1.36(2)
C28 H28 0.9300
C28 C29 1.40(3)
C29 H29 0.9300
C29 C30 1.39(3)
C30 H30 0.9300
C30 C31 1.32(2)
C31 H31 0.9300
C31 C32 1.35(2)
C33 C34 1.49(2)
C34 C35 1.367(12)
C34 C39 1.374(16)
C35 H35 0.9300
C35 C36 1.38(2)
C36 H36 0.9300
C36 C37 1.368(13)
C37 H37 0.9300
C37 C38 1.41(2)
C38 H38 0.9300
C38 C39 1.370(15)
S3 O7 1.449(16)
S3 C40 1.75(2)
S3 C41 1.82(3)
C40 H40A 0.9600
C40 H40B 0.9600
C40 H40C 0.9600
C41 H41A 0.9600
C41 H41B 0.9600
C41 H41C 0.9600

loop_
_geom_torsion_atom_site_label_1
_geom_torsion_atom_site_label_2
_geom_torsion_atom_site_label_3
_geom_torsion_atom_site_label_4
_geom_torsion
Pt1 P1 C1 P2 21.8(6)
Pt1 P1 C2 C3 -154.0(17)
Pt1 P1 C2 C7 24(2)
Pt1 P1 C8 C9 -123(2)
Pt1 P1 C8 C13 61(3)
Pt1 P2 C1 P1 -22.0(6)
Pt1 P2 C14 C15 93(2)
Pt1 P2 C14 C19 -82(2)
Pt1 P2 C20 C21 -26(2)
Pt1 P2 C20 C25 157.7(16)
Pt1 N1 C33 O1 28(3)
Pt1 N1 C33 C34 174.2(12)
Pt1 N2 C26 O4 -7(3)
Pt1 N2 C26 C27 179.0(10)
S1 N1 C33 O1 -158.3(18)
S1 N1 C33 C34 -12.5(18)
S2 N2 C26 O4 177.1(16)
S2 N2 C26 C27 2.8(17)
P1 C2 C3 C4 -175.7(17)
P1 C2 C7 C6 179.5(17)
P1 C8 C9 C10 -175(2)
P1 C8 C13 C12 178(2)
P2 C14 C15 C16 -177.8(19)
P2 C14 C19 C18 175.9(18)
P2 C20 C21 C22 -178.6(16)
P2 C20 C25 C24 176.9(17)
O1 C33 C34 C35 -32(4)
O1 C33 C34 C39 149(3)
O2 S1 N1 Pt1 -56.9(13)
O2 S1 N1 C33 129.2(14)
O2 S1 C39 C34 -128.7(17)
O2 S1 C39 C38 60(2)
O3 S1 N1 Pt1 70.4(11)
O3 S1 N1 C33 -103.4(14)
O3 S1 C39 C34 105.3(17)
O3 S1 C39 C38 -66(2)
O4 C26 C27 C28 6(3)
O4 C26 C27 C32 -178.8(18)
O5 S2 N2 Pt1 68.8(11)
O5 S2 N2 C26 -115.0(13)
O5 S2 C32 C27 113.4(15)
O5 S2 C32 C31 -63(2)
O6 S2 N2 Pt1 -60.4(11)
O6 S2 N2 C26 115.9(13)
O6 S2 C32 C27 -117.3(14)
O6 S2 C32 C31 66(2)
N1 S1 C39 C34 -6.5(18)
N1 S1 C39 C38 -177.4(19)
N1 C33 C34 C35 -172.8(19)
N1 C33 C34 C39 8(2)
N2 S2 C32 C27 -1.7(15)
N2 S2 C32 C31 -178.0(19)
N2 C26 C27 C28 -179.6(18)
N2 C26 C27 C32 -4(2)
C1 P1 C2 C3 -51(2)
C1 P1 C2 C7 126.7(19)
C1 P1 C8 C9 130(2)
C1 P1 C8 C13 -46(3)
C1 P2 C14 C15 -157.9(19)
C1 P2 C14 C19 26(2)
C1 P2 C20 C21 -131(2)
C1 P2 C20 C25 52(2)
C2 P1 C1 P2 -96.5(9)
C2 P1 C8 C9 12(3)
C2 P1 C8 C13 -163(2)
C2 C3 C4 C5 -6(4)
C3 C2 C7 C6 -2(4)
C3 C4 C5 C6 2(3)
C4 C5 C6 C7 2(3)
C5 C6 C7 C2 -2(4)
C7 C2 C3 C4 6(4)
C8 P1 C1 P2 146.0(9)
C8 P1 C2 C3 68(2)
C8 P1 C2 C7 -114(2)
C8 C9 C10 C11 -3(4)
C9 C8 C13 C12 3(4)
C9 C10 C11 C12 1(4)
C10 C11 C12 C13 2(4)
C11 C12 C13 C8 -4(4)
C13 C8 C9 C10 1(4)
C14 P2 C1 P1 -147.2(9)
C14 P2 C20 C21 111(2)
C14 P2 C20 C25 -66(2)
C14 C15 C16 C17 1(4)
C15 C14 C19 C18 0(4)
C15 C16 C17 C18 1(4)
C16 C17 C18 C19 -3(4)
C17 C18 C19 C14 2(4)
C19 C14 C15 C16 -2(4)
C20 P2 C1 P1 100.0(9)
C20 P2 C14 C15 -42(2)
C20 P2 C14 C19 142(2)
C20 C21 C22 C23 2(4)
C21 C20 C25 C24 0(3)
C21 C22 C23 C24 -1(4)
C22 C23 C24 C25 -1(4)
C23 C24 C25 C20 1(4)
C25 C20 C21 C22 -2(3)
C26 C27 C28 C29 177.9(18)
C26 C27 C32 S2 4(2)
C26 C27 C32 C31 -179.8(17)
C27 C28 C29 C30 -5(3)
C28 C27 C32 S2 179.4(16)
C28 C27 C32 C31 -4(3)
C28 C29 C30 C31 9(4)
C29 C30 C31 C32 -10(4)
C30 C31 C32 S2 -176.7(17)
C30 C31 C32 C27 7(3)
C32 S2 N2 Pt1 -177.1(9)
C32 S2 N2 C26 -0.8(13)
C32 C27 C28 C29 3(3)
C33 C34 C35 C36 -176(2)
C33 C34 C39 S1 0(2)
C33 C34 C39 C38 170.9(19)
C34 C35 C36 C37 4(3)
C35 C34 C39 S1 -179.7(16)
C35 C34 C39 C38 -8(3)
C35 C36 C37 C38 -6(3)
C36 C37 C38 C39 1(3)
C37 C38 C39 S1 175.9(16)
C37 C38 C39 C34 6(3)
C39 S1 N1 Pt1 -174.7(9)
C39 S1 N1 C33 11.4(14)
C39 C34 C35 C36 3(3)

loop_
_exptl_oxdiff_crystal_face_indexfrac_h
_exptl_oxdiff_crystal_face_indexfrac_k
_exptl_oxdiff_crystal_face_indexfrac_l
_exptl_oxdiff_crystal_face_x
_exptl_oxdiff_crystal_face_y
_exptl_oxdiff_crystal_face_z
3.8642 -1.0261 -17.0417 -0.0233 -0.1278 0.9910
1.1091 53.1302 -0.9979 0.6723 0.7169 0.1507
-0.1150 -53.1336 -0.0050 -0.6833 -0.7140 -0.0902
-27.1693 -46.0443 0.0114 -0.2264 -0.9606 -0.1515
51.1766 16.9083 0.9741 -0.4760 0.8827 0.1094
-3.8642 1.0261 17.0417 0.0233 0.1278 -0.9910
-51.1596 -16.9068 1.0305 0.4708 -0.8633 -0.2249
-47.0645 26.1903 0.0299 0.9734 -0.2432 -0.0831
-3.1278 11.0227 -17.0365 0.2265 -0.0546 0.9925
47.0645 -26.1903 -0.0299 -0.9734 0.2432 0.0831
27.1778 46.0451 0.9909 0.2238 0.9703 0.0937

loop_
_smtbx_masks_void_nr
_smtbx_masks_void_average_x
_smtbx_masks_void_average_y
_smtbx_masks_void_average_z
_smtbx_masks_void_volume
_smtbx_masks_void_count_electrons
_smtbx_masks_void_content
1 0.000 0.250 0.125 42.8 2.7 ?
2 0.000 0.750 -0.125 42.8 2.7 ?
3 0.250 0.000 -0.537 403.7 68.3 EtOHs
4 0.250 0.500 -0.728 403.7 68.5 EtOHs
5 0.500 0.250 0.375 42.8 2.7 ?
6 0.500 0.750 0.625 42.8 2.7 ?
7 0.750 0.000 -0.228 403.7 68.5 EtOHs
8 0.750 0.500 -0.037 403.7 68.3 EtOHs
